data_4107587
loop_
_publ_author_name
'Liangxing Wu'
'Kevin Burgess'

_publ_section_title
;
 Syntheses of Highly Fluorescent GFP-Chromophore Analogues
;
_journal_name_full 'Journal of the American Chemical Society'
_journal_page_first 4089
_journal_page_last 4096
_journal_paper_doi 10.1021/ja710388h
_journal_volume 130
_journal_year 2008
_chemical_formula_sum 'C17 H15 B F2 I N3 O'
_chemical_formula_weight 453.03
_chemical_name_systematic
; 
 ? 
;
_space_group_IT_number 14
_symmetry_cell_setting monoclinic
_symmetry_space_group_name_Hall '-P 2ybc'
_symmetry_space_group_name_H-M 'P 1 21/c 1'
_atom_sites_solution_hydrogens geom
_atom_sites_solution_primary direct
_atom_sites_solution_secondary difmap
_audit_creation_method SHELXL-97
_cell_angle_alpha 90.00
_cell_angle_beta 111.721(2)
_cell_angle_gamma 90.00
_cell_formula_units_Z 4
_cell_length_a 17.6200(6)
_cell_length_b 6.4103(2)
_cell_length_c 15.8821(6)
_cell_measurement_reflns_used 5372
_cell_measurement_temperature 110(2)
_cell_measurement_theta_max 60.80
_cell_measurement_theta_min 2.70
_cell_volume 1666.50(10)
_computing_cell_refinement
; 
CELL_NOW (Sheldrick, 2003), BRUKER SAINT-PLUS 
;
_computing_data_collection 'Bruker FRAMBO'
_computing_data_reduction 'Bruker SAINT-PLUS'
_computing_molecular_graphics 'Bruker SHELXTL'
_computing_publication_material 'Bruker SHELXTL'
_computing_structure_refinement 'SHELXL-97 (Sheldrick, 1997)'
_computing_structure_solution 'SHELXS-97 (Sheldrick, 1990)'
_diffrn_ambient_temperature 110(2)
_diffrn_measured_fraction_theta_full 0.992
_diffrn_measured_fraction_theta_max 0.992
_diffrn_measurement_device_type 'Bruker GADDS D8 DISCOVER'
_diffrn_measurement_method 'phi and omega scans'
_diffrn_radiation_monochromator graphite
_diffrn_radiation_source 'fine-focus sealed tube'
_diffrn_radiation_type CuK\a
_diffrn_radiation_wavelength 1.54178
_diffrn_reflns_av_R_equivalents 0.0717
_diffrn_reflns_av_sigmaI/netI 0.0463
_diffrn_reflns_limit_h_max 19
_diffrn_reflns_limit_h_min -19
_diffrn_reflns_limit_k_max 7
_diffrn_reflns_limit_k_min -7
_diffrn_reflns_limit_l_max 17
_diffrn_reflns_limit_l_min -17
_diffrn_reflns_number 9687
_diffrn_reflns_theta_full 59.00
_diffrn_reflns_theta_max 59.00
_diffrn_reflns_theta_min 2.70
_exptl_absorpt_coefficient_mu 15.385
_exptl_absorpt_correction_T_max 0.2219
_exptl_absorpt_correction_T_min 0.0907
_exptl_absorpt_correction_type multi-scan
_exptl_absorpt_process_details 'SADABS, Sheldrick 2006'
_exptl_crystal_colour red
_exptl_crystal_density_diffrn 1.806
_exptl_crystal_description block
_exptl_crystal_F_000 888
_exptl_crystal_size_max 0.30
_exptl_crystal_size_mid 0.28
_exptl_crystal_size_min 0.14
_refine_diff_density_max 0.990
_refine_diff_density_min -1.384
_refine_diff_density_rms 0.126
_refine_ls_extinction_method none
_refine_ls_goodness_of_fit_ref 1.041
_refine_ls_hydrogen_treatment constr
_refine_ls_matrix_type full
_refine_ls_number_parameters 229
_refine_ls_number_reflns 2370
_refine_ls_number_restraints 0
_refine_ls_restrained_S_all 1.041
_refine_ls_R_factor_all 0.0355
_refine_ls_R_factor_gt 0.0339
_refine_ls_shift/su_max 0.001
_refine_ls_shift/su_mean 0.000
_refine_ls_structure_factor_coef Fsqd
_refine_ls_weighting_details 'calc w=1/[\s^2^(Fo^2^)+(0.0615P)^2^+0.0000P] where P=(Fo^2^+2Fc^2^)/3'
_refine_ls_weighting_scheme calc
_refine_ls_wR_factor_gt 0.0875
_refine_ls_wR_factor_ref 0.0884
_reflns_number_gt 2199
_reflns_number_total 2370
_reflns_threshold_expression >2sigma(I)
_cod_data_source_file ja710388h-file004.cif
_cod_data_source_block kbbm
_cod_database_code 4107587

loop_
_symmetry_equiv_pos_as_xyz
'x, y, z'
'-x, y+1/2, -z+1/2'
'-x, -y, -z'
'x, -y-1/2, z-1/2'

loop_
_atom_site_label
_atom_site_type_symbol
_atom_site_fract_x
_atom_site_fract_y
_atom_site_fract_z
_atom_site_U_iso_or_equiv
_atom_site_adp_type
_atom_site_occupancy
_atom_site_symmetry_multiplicity
_atom_site_calc_flag
_atom_site_refinement_flags
I1 I 0.028843(14) 1.56631(4) 0.330657(16) 0.01852(15) Uani 1 1 d .
B1 B 0.3327(2) 0.3168(7) 0.7949(3) 0.0158(10) Uani 1 1 d .
F1 F 0.31576(13) 0.2219(4) 0.86336(14) 0.0233(5) Uani 1 1 d .
F2 F 0.39401(14) 0.4628(4) 0.82760(17) 0.0246(6) Uani 1 1 d .
N1 N 0.35905(18) 0.1502(5) 0.73953(19) 0.0126(7) Uani 1 1 d .
N2 N 0.20485(18) 0.7102(5) 0.6471(2) 0.0143(7) Uani 1 1 d .
N3 N 0.24466(17) 0.6453(5) 0.5310(2) 0.0133(7) Uani 1 1 d .
O1 O 0.25570(17) 0.4257(4) 0.74054(19) 0.0183(7) Uani 1 1 d .
C1 C 0.3562(2) 0.1625(6) 0.6492(2) 0.0119(8) Uani 1 1 d .
C2 C 0.3202(2) 0.3199(6) 0.5873(2) 0.0134(8) Uani 1 1 d .
H2 H 0.3280 0.3105 0.5314 0.016 Uiso 1 1 calc R
C3 C 0.2741(2) 0.4906(7) 0.5959(3) 0.0133(8) Uani 1 1 d .
C4 C 0.2476(2) 0.5309(6) 0.6669(3) 0.0136(9) Uani 1 1 d .
C5 C 0.4045(2) -0.0195(7) 0.7770(3) 0.0141(8) Uani 1 1 d .
C6 C 0.4280(2) -0.1239(7) 0.7132(3) 0.0163(8) Uani 1 1 d .
H6 H 0.4584 -0.2500 0.7231 0.020 Uiso 1 1 calc R
C7 C 0.3993(2) -0.0120(7) 0.6335(3) 0.0130(8) Uani 1 1 d .
C8 C 0.4291(3) -0.0801(6) 0.8741(3) 0.0208(10) Uani 1 1 d .
H8A H 0.4510 0.0421 0.9126 0.031 Uiso 1 1 calc R
H8B H 0.4711 -0.1888 0.8886 0.031 Uiso 1 1 calc R
H8C H 0.3814 -0.1333 0.8850 0.031 Uiso 1 1 calc R
C9 C 0.4101(3) -0.0638(6) 0.5468(3) 0.0181(9) Uani 1 1 d .
H9A H 0.4676 -0.0966 0.5593 0.027 Uiso 1 1 calc R
H9B H 0.3936 0.0559 0.5056 0.027 Uiso 1 1 calc R
H9C H 0.3762 -0.1846 0.5185 0.027 Uiso 1 1 calc R
C10 C 0.2038(2) 0.7741(6) 0.5618(3) 0.0138(8) Uani 1 1 d .
C11 C 0.1627(2) 0.9627(6) 0.5129(3) 0.0130(9) Uani 1 1 d .
C12 C 0.1826(2) 1.0281(7) 0.4401(3) 0.0142(9) Uani 1 1 d .
H12 H 0.2226 0.9532 0.4255 0.017 Uiso 1 1 calc R
C13 C 0.1453(2) 1.2000(6) 0.3884(3) 0.0159(9) Uani 1 1 d .
H13 H 0.1597 1.2430 0.3391 0.019 Uiso 1 1 calc R
C14 C 0.0867(2) 1.3084(6) 0.4095(2) 0.0143(8) Uani 1 1 d .
C15 C 0.0659(2) 1.2454(7) 0.4805(3) 0.0240(10) Uani 1 1 d .
H15 H 0.0256 1.3196 0.4948 0.029 Uiso 1 1 calc R
C16 C 0.1038(3) 1.0731(7) 0.5315(3) 0.0236(11) Uani 1 1 d .
H16 H 0.0887 1.0303 0.5804 0.028 Uiso 1 1 calc R
C17 C 0.1762(3) 0.8172(7) 0.7113(3) 0.0244(10) Uani 1 1 d .
H17A H 0.1168 0.8011 0.6918 0.037 Uiso 1 1 calc R
H17B H 0.1898 0.9658 0.7133 0.037 Uiso 1 1 calc R
H17C H 0.2027 0.7563 0.7718 0.037 Uiso 1 1 calc R

loop_
_atom_site_aniso_label
_atom_site_aniso_U_11
_atom_site_aniso_U_22
_atom_site_aniso_U_33
_atom_site_aniso_U_23
_atom_site_aniso_U_13
_atom_site_aniso_U_12
I1 0.0160(2) 0.0248(2) 0.0139(2) 0.00529(9) 0.00463(14) 0.00359(9)
B1 0.015(2) 0.026(3) 0.007(2) 0.0023(19) 0.0044(18) 0.0039(19)
F1 0.0273(12) 0.0359(14) 0.0122(11) 0.0070(10) 0.0137(10) 0.0088(11)
F2 0.0164(13) 0.0315(15) 0.0235(14) -0.0111(10) 0.0043(11) -0.0037(10)
N1 0.0101(15) 0.0206(19) 0.0048(16) -0.0007(13) 0.0000(12) -0.0040(14)
N2 0.0125(15) 0.0246(18) 0.0080(16) 0.0009(14) 0.0063(13) 0.0027(14)
N3 0.0057(14) 0.0215(18) 0.0104(16) 0.0017(14) 0.0005(12) -0.0008(14)
O1 0.0151(15) 0.0319(18) 0.0115(15) 0.0042(11) 0.0091(12) 0.0064(11)
C1 0.0033(17) 0.024(2) 0.0052(18) -0.0012(16) -0.0017(14) -0.0042(16)
C2 0.0072(18) 0.023(2) 0.0068(18) -0.0034(16) -0.0008(14) -0.0030(16)
C3 0.0071(19) 0.022(2) 0.0082(19) -0.0025(18) 0.0000(15) -0.0047(18)
C4 0.0070(19) 0.024(2) 0.008(2) 0.0018(17) 0.0000(16) 0.0014(17)
C5 0.0071(19) 0.022(2) 0.012(2) 0.0016(18) 0.0020(16) -0.0022(17)
C6 0.0105(19) 0.022(2) 0.014(2) -0.0027(18) 0.0019(16) 0.0003(18)
C7 0.0069(18) 0.022(2) 0.0090(19) -0.0029(17) 0.0014(15) -0.0038(17)
C8 0.026(2) 0.025(2) 0.010(2) 0.0011(16) 0.0048(18) 0.0038(17)
C9 0.014(2) 0.026(2) 0.013(2) -0.0015(16) 0.0036(17) 0.0054(15)
C10 0.0094(18) 0.019(2) 0.014(2) -0.0017(17) 0.0057(15) -0.0002(16)
C11 0.0049(18) 0.019(2) 0.013(2) -0.0006(16) 0.0005(16) -0.0045(15)
C12 0.0059(19) 0.025(2) 0.010(2) -0.0011(17) 0.0008(16) 0.0000(16)
C13 0.0077(18) 0.027(2) 0.011(2) -0.0011(17) 0.0005(15) 0.0004(16)
C14 0.0103(18) 0.019(2) 0.0114(19) 0.0014(16) 0.0019(15) 0.0000(16)
C15 0.021(2) 0.030(2) 0.026(2) 0.004(2) 0.0150(18) 0.0066(18)
C16 0.022(2) 0.037(3) 0.017(2) 0.0086(18) 0.013(2) 0.0070(18)
C17 0.026(2) 0.036(3) 0.012(2) 0.0023(18) 0.0086(17) 0.010(2)

loop_
_atom_type_symbol
_atom_type_description
_atom_type_scat_dispersion_real
_atom_type_scat_dispersion_imag
_atom_type_scat_source
C C 0.0181 0.0091 'International Tables Vol C Tables 4.2.6.8 and 6.1.1.4'
H H 0.0000 0.0000 'International Tables Vol C Tables 4.2.6.8 and 6.1.1.4'
B B 0.0090 0.0039 'International Tables Vol C Tables 4.2.6.8 and 6.1.1.4'
N N 0.0311 0.0180 'International Tables Vol C Tables 4.2.6.8 and 6.1.1.4'
O O 0.0492 0.0322 'International Tables Vol C Tables 4.2.6.8 and 6.1.1.4'
F F 0.0727 0.0534 'International Tables Vol C Tables 4.2.6.8 and 6.1.1.4'
I I -0.3257 6.8362 'International Tables Vol C Tables 4.2.6.8 and 6.1.1.4'

loop_
_geom_angle_atom_site_label_1
_geom_angle_atom_site_label_2
_geom_angle_atom_site_label_3
_geom_angle
F1 B1 F2 111.9(3)
F1 B1 O1 104.4(3)
F2 B1 O1 108.7(3)
F1 B1 N1 109.9(3)
F2 B1 N1 108.9(3)
O1 B1 N1 113.1(3)
C5 N1 C1 106.5(3)
C5 N1 B1 123.7(3)
C1 N1 B1 128.7(3)
C4 N2 C10 106.3(3)
C4 N2 C17 123.0(3)
C10 N2 C17 130.4(3)
C10 N3 C3 106.3(3)
C4 O1 B1 122.3(3)
C2 C1 N1 126.4(3)
C2 C1 C7 125.4(3)
N1 C1 C7 108.1(3)
C1 C2 C3 128.9(4)
N3 C3 C4 108.9(4)
N3 C3 C2 123.9(3)
C4 C3 C2 127.2(4)
O1 C4 N2 121.0(3)
O1 C4 C3 131.8(4)
N2 C4 C3 107.2(3)
N1 C5 C6 110.6(3)
N1 C5 C8 124.3(4)
C6 C5 C8 125.0(4)
C7 C6 C5 108.1(4)
C6 C7 C1 106.6(3)
C6 C7 C9 127.0(4)
C1 C7 C9 126.4(3)
N3 C10 N2 111.3(3)
N3 C10 C11 123.6(3)
N2 C10 C11 125.0(3)
C16 C11 C12 117.7(4)
C16 C11 C10 124.9(4)
C12 C11 C10 117.3(3)
C13 C12 C11 121.4(4)
C14 C13 C12 119.2(4)
C15 C14 C13 120.1(4)
C15 C14 I1 120.4(3)
C13 C14 I1 119.5(3)
C14 C15 C16 119.9(4)
C11 C16 C15 121.6(4)

loop_
_geom_bond_atom_site_label_1
_geom_bond_atom_site_label_2
_geom_bond_distance
I1 C14 2.096(4)
B1 F1 1.373(5)
B1 F2 1.377(5)
B1 O1 1.486(5)
B1 N1 1.558(6)
N1 C5 1.351(5)
N1 C1 1.419(5)
N2 C4 1.346(5)
N2 C10 1.409(5)
N2 C17 1.465(5)
N3 C10 1.304(5)
N3 C3 1.385(5)
O1 C4 1.311(5)
C1 C2 1.387(5)
C1 C7 1.426(6)
C2 C3 1.400(6)
C3 C4 1.395(6)
C5 C6 1.399(6)
C5 C8 1.491(6)
C6 C7 1.378(6)
C7 C9 1.496(6)
C10 C11 1.474(6)
C11 C16 1.375(6)
C11 C12 1.392(6)
C12 C13 1.386(6)
C13 C14 1.384(5)
C14 C15 1.370(6)
C15 C16 1.386(6)

loop_
_geom_torsion_atom_site_label_1
_geom_torsion_atom_site_label_2
_geom_torsion_atom_site_label_3
_geom_torsion_atom_site_label_4
_geom_torsion
F1 B1 N1 C5 -36.7(5)
F2 B1 N1 C5 86.2(4)
O1 B1 N1 C5 -152.9(3)
F1 B1 N1 C1 157.2(3)
F2 B1 N1 C1 -80.0(4)
O1 B1 N1 C1 40.9(5)
F1 B1 O1 C4 -178.2(3)
F2 B1 O1 C4 62.3(5)
N1 B1 O1 C4 -58.8(5)
C5 N1 C1 C2 -175.8(3)
B1 N1 C1 C2 -7.8(6)
C5 N1 C1 C7 2.1(4)
B1 N1 C1 C7 170.2(3)
N1 C1 C2 C3 -5.4(6)
C7 C1 C2 C3 177.0(4)
C10 N3 C3 C4 1.0(4)
C10 N3 C3 C2 178.9(3)
C1 C2 C3 N3 176.4(3)
C1 C2 C3 C4 -6.2(6)
B1 O1 C4 N2 -142.4(4)
B1 O1 C4 C3 40.2(6)
C10 N2 C4 O1 -176.2(3)
C17 N2 C4 O1 10.2(6)
C10 N2 C4 C3 1.7(4)
C17 N2 C4 C3 -171.9(3)
N3 C3 C4 O1 175.9(4)
C2 C3 C4 O1 -1.9(7)
N3 C3 C4 N2 -1.8(4)
C2 C3 C4 N2 -179.5(4)
C1 N1 C5 C6 -2.9(4)
B1 N1 C5 C6 -171.6(3)
C1 N1 C5 C8 174.5(4)
B1 N1 C5 C8 5.7(6)
N1 C5 C6 C7 2.5(4)
C8 C5 C6 C7 -174.8(4)
C5 C6 C7 C1 -1.1(4)
C5 C6 C7 C9 179.8(4)
C2 C1 C7 C6 177.3(3)
N1 C1 C7 C6 -0.6(4)
C2 C1 C7 C9 -3.5(6)
N1 C1 C7 C9 178.5(3)
C3 N3 C10 N2 0.1(4)
C3 N3 C10 C11 179.7(3)
C4 N2 C10 N3 -1.2(4)
C17 N2 C10 N3 171.8(4)
C4 N2 C10 C11 179.2(3)
C17 N2 C10 C11 -7.8(6)
N3 C10 C11 C16 163.5(4)
N2 C10 C11 C16 -17.0(6)
N3 C10 C11 C12 -13.6(6)
N2 C10 C11 C12 165.9(3)
C16 C11 C12 C13 0.8(6)
C10 C11 C12 C13 178.1(3)
C11 C12 C13 C14 -0.3(6)
C12 C13 C14 C15 -0.2(6)
C12 C13 C14 I1 -179.2(3)
C13 C14 C15 C16 0.2(6)
I1 C14 C15 C16 179.2(3)
C12 C11 C16 C15 -0.8(6)
C10 C11 C16 C15 -177.8(4)
C14 C15 C16 C11 0.3(7)
